data_2236809
loop_
_publ_author_name
'Pretorius, Carla'
'Roodt, Andreas'

_publ_section_title
;
 (Benzoylacetonato-\k^2^<i>O</i>,<i>O</i>')dicarbonylrhodium(I)
;
_journal_coeditor_code BH2458
_journal_issue 12
_journal_name_full 'Acta Crystallographica Section E'
_journal_page_first m1451
_journal_page_last m1452
_journal_paper_doi 10.1107/S1600536812044893
_journal_volume 68
_journal_year 2012
_chemical_formula_iupac '[Rh (C10 H9 O2) (C O)2]'
_chemical_formula_moiety 'C12 H9 O4 Rh'
_chemical_formula_sum 'C12 H9 O4 Rh'
_chemical_formula_weight 320.1
_chemical_name_common
;
Dicarbonyl(1-phenyl-1,3-butanedionato)rhodium(I)
;
_chemical_name_systematic
;
(Benzoylacetonato-\k^2^<i>O</i>,<i>O</i>')dicarbonylrhodium(I)
;
_space_group_IT_number 14
_symmetry_cell_setting monoclinic
_symmetry_space_group_name_Hall '-P 2ybc'
_symmetry_space_group_name_H-M 'P 1 21/c 1'
_atom_sites_solution_hydrogens geom
_atom_sites_solution_primary direct
_atom_sites_solution_secondary difmap
_audit_creation_method 'WinGX routine CIF_UPDATE'
_cell_angle_alpha 90
_cell_angle_beta 98.8500(10)
_cell_angle_gamma 90
_cell_formula_units_Z 4
_cell_length_a 7.5887(2)
_cell_length_b 6.75220(10)
_cell_length_c 22.5299(5)
_cell_measurement_reflns_used 7402
_cell_measurement_temperature 100(2)
_cell_measurement_theta_max 28.30
_cell_measurement_theta_min 2.72
_cell_volume 1140.70(4)
_computing_cell_refinement 'SAINT-Plus (Bruker, 2008)'
_computing_data_collection 'APEX2 (Bruker, 2011)'
_computing_data_reduction 'SAINT-Plus (Bruker, 2008)'
_computing_molecular_graphics 'Mercury (Macrae <i>et al.</i>, 2008)'
_computing_publication_material
;
WinGX (Farrugia, 1999), publCIF (Westrip, 2010), PARST
(Nardelli, 1995) and
PLATON (Spek, 2009)
;
_computing_structure_refinement 'SHELXL97 (Sheldrick, 2008)'
_computing_structure_solution 'SIR2002 (Burla <i>et al.</i>, 2003) and SHELXS97 (Sheldrick, 2008)'
_diffrn_ambient_temperature 100(2)
_diffrn_detector_area_resol_mean 512
_diffrn_measured_fraction_theta_full 0.999
_diffrn_measured_fraction_theta_max 0.999
_diffrn_measurement_device_type 'Bruker APEXII KappaCCD'
_diffrn_measurement_method '\f and \w scans'
_diffrn_radiation_monochromator graphite
_diffrn_radiation_source 'fine-focus sealed tube'
_diffrn_radiation_type MoK\a
_diffrn_radiation_wavelength 0.71073
_diffrn_reflns_av_R_equivalents 0.0196
_diffrn_reflns_limit_h_max 10
_diffrn_reflns_limit_h_min -10
_diffrn_reflns_limit_k_max 8
_diffrn_reflns_limit_k_min -9
_diffrn_reflns_limit_l_max 30
_diffrn_reflns_limit_l_min -29
_diffrn_reflns_number 15332
_diffrn_reflns_theta_full 28.3
_diffrn_reflns_theta_max 28.3
_diffrn_reflns_theta_min 1.83
_exptl_absorpt_coefficient_mu 1.495
_exptl_absorpt_correction_T_max 0.928
_exptl_absorpt_correction_T_min 0.851
_exptl_absorpt_correction_type multi-scan
_exptl_absorpt_process_details '(SADABS; Bruker, 2008)'
_exptl_crystal_colour orange
_exptl_crystal_density_diffrn 1.864
_exptl_crystal_density_method 'not measured'
_exptl_crystal_description needle
_exptl_crystal_F_000 632
_exptl_crystal_size_max 0.19
_exptl_crystal_size_mid 0.09
_exptl_crystal_size_min 0.05
_refine_diff_density_max 0.557
_refine_diff_density_min -0.436
_refine_ls_extinction_method none
_refine_ls_goodness_of_fit_ref 1.076
_refine_ls_hydrogen_treatment constr
_refine_ls_matrix_type full
_refine_ls_number_constraints 0
_refine_ls_number_parameters 154
_refine_ls_number_reflns 2827
_refine_ls_number_restraints 0
_refine_ls_restrained_S_all 1.076
_refine_ls_R_factor_all 0.0214
_refine_ls_R_factor_gt 0.0178
_refine_ls_shift/su_max 0.002
_refine_ls_shift/su_mean 0
_refine_ls_structure_factor_coef Fsqd
_refine_ls_weighting_details 'calc w=1/[\s^2^(Fo^2^)+(0.0197P)^2^+0.9860P] where P=(Fo^2^+2Fc^2^)/3'
_refine_ls_weighting_scheme calc
_refine_ls_wR_factor_ref 0.048
_reflns_number_gt 2494
_reflns_number_total 2827
_reflns_threshold_expression I>2\s(I)
_cod_data_source_file bh2458.cif
_cod_data_source_block I
_cod_original_sg_symbol_H-M 'P 21/c'
_cod_database_code 2236809
_cod_database_fobs_code 2236809

loop_
_symmetry_equiv_pos_as_xyz
'x, y, z'
'-x, y+1/2, -z+1/2'
'-x, -y, -z'
'x, -y-1/2, z-1/2'

loop_
_atom_site_type_symbol
_atom_site_label
_atom_site_fract_x
_atom_site_fract_y
_atom_site_fract_z
_atom_site_U_iso_or_equiv
_atom_site_adp_type
_atom_site_calc_flag
_atom_site_refinement_flags
_atom_site_occupancy
C C1 -0.0248(2) 0.2092(2) 0.36980(7) 0.0130(3) Uani d . 1
C C2 0.1566(2) 0.1653(2) 0.37257(7) 0.0156(3) Uani d . 1
H H2 0.1964 0.1341 0.3357 0.019 Uiso calc R 1
C C3 0.2848(2) 0.1629(2) 0.42418(8) 0.0157(3) Uani d . 1
C C4 -0.1396(2) 0.2156(2) 0.30958(7) 0.0132(3) Uani d . 1
C C5 -0.0945(2) 0.1102(2) 0.26078(7) 0.0162(3) Uani d . 1
H H5 0.0096 0.0299 0.2658 0.019 Uiso calc R 1
C C6 -0.2006(2) 0.1218(3) 0.20490(8) 0.0174(3) Uani d . 1
H H6 -0.1681 0.0505 0.1719 0.021 Uiso calc R 1
C C7 -0.3540(2) 0.2371(2) 0.19702(8) 0.0171(3) Uani d . 1
H H7 -0.4262 0.2448 0.1587 0.02 Uiso calc R 1
C C8 -0.4015(2) 0.3411(3) 0.24546(8) 0.0170(3) Uani d . 1
H H8 -0.5067 0.4195 0.2403 0.02 Uiso calc R 1
C C9 -0.2949(2) 0.3305(2) 0.30142(7) 0.0150(3) Uani d . 1
H H9 -0.3278 0.4019 0.3344 0.018 Uiso calc R 1
C C10 0.4773(2) 0.1331(3) 0.41774(8) 0.0201(4) Uani d . 1
H H10A 0.5507 0.1351 0.4575 0.03 Uiso calc PR 0.5
H H10B 0.5155 0.2396 0.393 0.03 Uiso calc PR 0.5
H H10C 0.4912 0.0052 0.3984 0.03 Uiso calc PR 0.5
H H10D 0.4876 0.1182 0.3751 0.03 Uiso calc PR 0.5
H H10E 0.5227 0.0136 0.4396 0.03 Uiso calc PR 0.5
H H10F 0.5471 0.2481 0.4342 0.03 Uiso calc PR 0.5
C C11 -0.1975(2) 0.3058(3) 0.53050(7) 0.0170(3) Uani d . 1
C C12 0.1228(2) 0.2372(2) 0.58225(8) 0.0177(3) Uani d . 1
O O1 -0.10332(17) 0.25034(16) 0.41481(5) 0.0152(2) Uani d . 1
O O2 0.25558(16) 0.18797(19) 0.47805(5) 0.0170(2) Uani d . 1
O O3 -0.32389(17) 0.3454(2) 0.54935(6) 0.0240(3) Uani d . 1
O O4 0.19329(19) 0.23292(19) 0.63064(6) 0.0245(3) Uani d . 1
Rh Rh1 0.013973(17) 0.244320(18) 0.503043(5) 0.01307(5) Uani d . 1

loop_
_atom_site_aniso_label
_atom_site_aniso_U_11
_atom_site_aniso_U_22
_atom_site_aniso_U_33
_atom_site_aniso_U_12
_atom_site_aniso_U_13
_atom_site_aniso_U_23
C1 0.0169(8) 0.0101(7) 0.0118(7) -0.0026(6) 0.0018(6) 0.0010(6)
C2 0.0181(8) 0.0165(8) 0.0127(8) -0.0007(6) 0.0040(6) 0.0006(6)
C3 0.0172(8) 0.0140(8) 0.0160(8) -0.0023(6) 0.0028(6) 0.0020(6)
C4 0.0157(8) 0.0130(7) 0.0108(7) -0.0020(6) 0.0018(6) 0.0010(6)
C5 0.0181(8) 0.0160(8) 0.0146(8) 0.0024(6) 0.0026(6) 0.0001(6)
C6 0.0230(9) 0.0169(8) 0.0124(8) 0.0005(7) 0.0033(7) -0.0023(6)
C7 0.0204(8) 0.0172(8) 0.0126(8) -0.0014(6) -0.0006(6) 0.0018(6)
C8 0.0169(8) 0.0163(8) 0.0174(8) 0.0024(6) 0.0014(7) 0.0014(6)
C9 0.0178(8) 0.0141(8) 0.0138(8) -0.0003(6) 0.0044(6) -0.0012(6)
C10 0.0148(8) 0.0282(9) 0.0170(8) -0.0028(7) 0.0019(7) 0.0007(7)
C11 0.0239(9) 0.0163(8) 0.0100(8) -0.0033(7) 0.0000(7) -0.0002(6)
C12 0.0198(8) 0.0142(8) 0.0192(9) -0.0039(6) 0.0038(7) -0.0002(6)
O1 0.0166(6) 0.0180(6) 0.0111(6) -0.0011(4) 0.0021(5) -0.0002(4)
O2 0.0159(6) 0.0216(6) 0.0135(6) -0.0026(5) 0.0020(5) 0.0011(5)
O3 0.0240(7) 0.0308(7) 0.0183(6) 0.0009(6) 0.0063(5) -0.0014(6)
O4 0.0306(8) 0.0264(7) 0.0143(6) -0.0057(5) -0.0033(6) 0.0003(5)
Rh1 0.01542(8) 0.01454(7) 0.00917(7) -0.00290(5) 0.00160(5) 0.00006(5)

loop_
_atom_type_symbol
_atom_type_description
_atom_type_scat_dispersion_real
_atom_type_scat_dispersion_imag
_atom_type_scat_source
C C 0.0033 0.0016 'International Tables Vol C Tables 4.2.6.8 and 6.1.1.4'
H H 0 0 'International Tables Vol C Tables 4.2.6.8 and 6.1.1.4'
O O 0.0106 0.006 'International Tables Vol C Tables 4.2.6.8 and 6.1.1.4'
Rh Rh -1.1178 0.9187 'International Tables Vol C Tables 4.2.6.8 and 6.1.1.4'

loop_
_geom_angle_atom_site_label_1
_geom_angle_atom_site_label_2
_geom_angle_atom_site_label_3
_geom_angle
O1 C1 C2 125.71(15)
O1 C1 C4 115.70(15)
C2 C1 C4 118.57(15)
C3 C2 C1 126.44(15)
C3 C2 H2 116.8
C1 C2 H2 116.8
O2 C3 C2 126.05(16)
O2 C3 C10 114.98(15)
C2 C3 C10 118.95(15)
C5 C4 C9 118.87(15)
C5 C4 C1 121.36(15)
C9 C4 C1 119.77(15)
C6 C5 C4 120.47(16)
C6 C5 H5 119.8
C4 C5 H5 119.8
C5 C6 C7 120.36(16)
C5 C6 H6 119.8
C7 C6 H6 119.8
C6 C7 C8 119.72(16)
C6 C7 H7 120.1
C8 C7 H7 120.1
C9 C8 C7 120.02(16)
C9 C8 H8 120
C7 C8 H8 120
C8 C9 C4 120.54(15)
C8 C9 H9 119.7
C4 C9 H9 119.7
C3 C10 H10A 109.5
C3 C10 H10B 109.5
H10A C10 H10B 109.5
C3 C10 H10C 109.5
H10A C10 H10C 109.5
H10B C10 H10C 109.5
C3 C10 H10D 109.5
H10A C10 H10D 141.1
H10B C10 H10D 56.3
H10C C10 H10D 56.3
C3 C10 H10E 109.5
H10A C10 H10E 56.3
H10B C10 H10E 141.1
H10C C10 H10E 56.3
H10D C10 H10E 109.5
C3 C10 H10F 109.5
H10A C10 H10F 56.3
H10B C10 H10F 56.3
H10C C10 H10F 141.1
H10D C10 H10F 109.5
H10E C10 H10F 109.5
O3 C11 Rh1 177.49(15)
O4 C12 Rh1 178.55(17)
C1 O1 Rh1 125.23(11)
C3 O2 Rh1 125.64(11)
C12 Rh1 C11 87.98(8)
C12 Rh1 O2 88.54(7)
C11 Rh1 O2 175.85(6)
C12 Rh1 O1 179.13(6)
C11 Rh1 O1 92.88(6)
O2 Rh1 O1 90.61(5)

loop_
_geom_bond_atom_site_label_1
_geom_bond_atom_site_label_2
_geom_bond_distance
C1 O1 1.283(2)
C1 C2 1.399(2)
C1 C4 1.496(2)
C2 C3 1.397(2)
C2 H2 0.95
C3 O2 1.278(2)
C3 C10 1.504(2)
C4 C5 1.396(2)
C4 C9 1.400(2)
C5 C6 1.388(2)
C5 H5 0.95
C6 C7 1.389(2)
C6 H6 0.95
C7 C8 1.391(2)
C7 H7 0.95
C8 C9 1.391(2)
C8 H8 0.95
C9 H9 0.95
C10 H10A 0.98
C10 H10B 0.98
C10 H10C 0.98
C10 H10D 0.98
C10 H10E 0.98
C10 H10F 0.98
C11 O3 1.139(2)
C11 Rh1 1.8539(18)
C12 O4 1.138(2)
C12 Rh1 1.8480(19)
O1 Rh1 2.0498(12)
O2 Rh1 2.0349(12)

loop_
_geom_hbond_atom_site_label_D
_geom_hbond_atom_site_label_H
_geom_hbond_atom_site_label_A
_geom_hbond_site_symmetry_A
_geom_hbond_distance_DH
_geom_hbond_distance_HA
_geom_hbond_distance_DA
_geom_hbond_angle_DHA
_geom_hbond_publ_flag
C10 H10A O3 1_655 0.98 2.57 3.427(2) 146.4 yes
